data_1519313
loop_
_publ_author_name
'Gelbrich, Thomas'
'Swain, Nigel'
'Hursthouse, Michael B.'
'Brown, Richard'

_publ_section_title
;
 5-Methyl-3,6-diphenyl-hexahydrofuro[3,4-c]pyrrol-4-one
;
_journal_name_full 'Crystal Structure Report Archive'
_journal_page_first 529
_journal_year 2001
_chemical_formula_sum 'C19 H19 N O2'
_chemical_formula_weight 293.35
_space_group_IT_number 14
_symmetry_cell_setting monoclinic
_symmetry_space_group_name_Hall '-P 2ybc'
_symmetry_space_group_name_H-M 'P 1 21/c 1'
_atom_sites_solution_hydrogens geom
_atom_sites_solution_primary direct
_atom_sites_solution_secondary difmap
_cell_angle_alpha 90.00
_cell_angle_beta 96.89(2)
_cell_angle_gamma 90.00
_cell_formula_units_Z 4
_cell_length_a 10.3182(3)
_cell_length_b 21.7444(7)
_cell_length_c 6.7000(2)
_cell_measurement_reflns_used 5024
_cell_measurement_temperature 120(2)
_cell_measurement_theta_max 26.02
_cell_measurement_theta_min 2.91
_cell_volume 1492.38(10)
_computing_structure_refinement 'SHELXL-97 (Sheldrick, 1997)'
_diffrn_ambient_temperature 120(2)
_diffrn_measured_fraction_theta_full 0.983
_diffrn_measured_fraction_theta_max 0.983
_diffrn_radiation_monochromator graphite
_diffrn_radiation_source 'fine-focus sealed tube'
_diffrn_radiation_type MoK\a
_diffrn_radiation_wavelength 0.71073
_diffrn_reflns_av_R_equivalents 0.0487
_diffrn_reflns_av_sigmaI/netI 0.0559
_diffrn_reflns_limit_h_max 12
_diffrn_reflns_limit_h_min -12
_diffrn_reflns_limit_k_max 26
_diffrn_reflns_limit_k_min -26
_diffrn_reflns_limit_l_max 8
_diffrn_reflns_limit_l_min -8
_diffrn_reflns_number 7863
_diffrn_reflns_theta_full 25.99
_diffrn_reflns_theta_max 25.99
_diffrn_reflns_theta_min 3.20
_exptl_absorpt_coefficient_mu 0.084
_exptl_absorpt_correction_T_max 0.9763
_exptl_absorpt_correction_T_min 0.9670
_exptl_absorpt_correction_type multi-scan
_exptl_absorpt_process_details 'SADABS V2.10 (Sheldrick, 2003)'
_exptl_crystal_colour colourless
_exptl_crystal_density_diffrn 1.306
_exptl_crystal_density_method 'not measured'
_exptl_crystal_description block
_exptl_crystal_F_000 624
_exptl_crystal_size_max 0.40
_exptl_crystal_size_mid 0.40
_exptl_crystal_size_min 0.20
_refine_diff_density_max 0.235
_refine_diff_density_min -0.306
_refine_diff_density_rms 0.048
_refine_ls_extinction_coef 0.016(3)
_refine_ls_extinction_expression Fc^*^=kFc[1+0.001xFc^2^\l^3^/sin(2\q)]^-1/4^
_refine_ls_extinction_method SHELXL
_refine_ls_goodness_of_fit_ref 0.977
_refine_ls_hydrogen_treatment constr
_refine_ls_matrix_type full
_refine_ls_number_parameters 200
_refine_ls_number_reflns 2882
_refine_ls_number_restraints 0
_refine_ls_restrained_S_all 0.977
_refine_ls_R_factor_all 0.0697
_refine_ls_R_factor_gt 0.0445
_refine_ls_shift/su_max 0.000
_refine_ls_shift/su_mean 0.000
_refine_ls_structure_factor_coef Fsqd
_refine_ls_weighting_details 'calc w=1/[\s^2^(Fo^2^)+(0.0710P)^2^+0.0000P] where P=(Fo^2^+2Fc^2^)/3'
_refine_ls_weighting_scheme calc
_refine_ls_wR_factor_gt 0.1084
_refine_ls_wR_factor_ref 0.1182
_reflns_number_gt 2081
_reflns_number_total 2882
_reflns_threshold_expression >2sigma(I)
_cod_data_source_file eCrystal-529.cif
_cod_data_source_block s92
_cod_depositor_comments
;
Citation :
Gelbrich, Thomas and Swain, Nigel and Hursthouse, Michael B. and 
Brown, Richard (2001) 
University of Southampton, Crystal Structure Report Archive. 
(doi:10.5258/ecrystals/529)

More at:
http://ecrystals.chem.soton.ac.uk/529/
;
_cod_original_cell_volume 1492.36(10)
_cod_original_sg_symbol_H-M P21/c
_cod_database_code 1519313

loop_
_symmetry_equiv_pos_as_xyz
'x, y, z'
'-x, y+1/2, -z+1/2'
'-x, -y, -z'
'x, -y-1/2, z-1/2'

loop_
_atom_site_label
_atom_site_type_symbol
_atom_site_fract_x
_atom_site_fract_y
_atom_site_fract_z
_atom_site_U_iso_or_equiv
_atom_site_adp_type
_atom_site_occupancy
_atom_site_symmetry_multiplicity
_atom_site_calc_flag
_atom_site_refinement_flags
_atom_site_disorder_assembly
_atom_site_disorder_group
O1 O 0.38291(9) 0.57355(5) 0.91130(15) 0.0251(3) Uani 1 1 d . . .
O2 O 0.11804(10) 0.53323(5) 0.41166(15) 0.0259(3) Uani 1 1 d . . .
N1 N 0.19933(12) 0.45566(6) 0.62284(18) 0.0208(3) Uani 1 1 d . . .
C1 C 0.15799(14) 0.51405(7) 0.5804(2) 0.0204(4) Uani 1 1 d . . .
C2 C 0.16633(14) 0.54975(7) 0.7757(2) 0.0218(4) Uani 1 1 d . . .
H2 H 0.0786 0.5661 0.7976 0.026 Uiso 1 1 calc R . .
C3 C 0.21558(14) 0.50349(7) 0.9428(2) 0.0217(4) Uani 1 1 d . . .
H3 H 0.1463 0.4937 1.0301 0.026 Uiso 1 1 calc R . .
C4 C 0.25626(14) 0.44577(7) 0.8301(2) 0.0201(4) Uani 1 1 d . . .
H4 H 0.3535 0.4456 0.8346 0.024 Uiso 1 1 calc R . .
C5 C 0.20364(16) 0.40971(8) 0.4687(2) 0.0286(4) Uani 1 1 d . . .
H5A H 0.1569 0.4248 0.3422 0.043 Uiso 1 1 calc R . .
H5B H 0.1622 0.3719 0.5089 0.043 Uiso 1 1 calc R . .
H5C H 0.2947 0.4012 0.4503 0.043 Uiso 1 1 calc R . .
C6 C 0.33079(15) 0.53624(8) 1.0601(2) 0.0270(4) Uani 1 1 d . . .
H6A H 0.3019 0.5620 1.1682 0.032 Uiso 1 1 calc R . .
H6B H 0.3965 0.5063 1.1204 0.032 Uiso 1 1 calc R . .
C7 C 0.27095(14) 0.60174(7) 0.8033(2) 0.0223(4) Uani 1 1 d . . .
H7 H 0.2388 0.6336 0.8930 0.027 Uiso 1 1 calc R . .
C8 C 0.21446(14) 0.38619(7) 0.9201(2) 0.0201(4) Uani 1 1 d . . .
C9 C 0.30806(15) 0.34738(8) 1.0181(2) 0.0249(4) Uani 1 1 d . . .
H9 H 0.3980 0.3565 1.0172 0.030 Uiso 1 1 calc R . .
C10 C 0.27145(17) 0.29513(7) 1.1178(2) 0.0305(4) Uani 1 1 d . . .
H10 H 0.3362 0.2690 1.1853 0.037 Uiso 1 1 calc R . .
C11 C 0.14088(17) 0.28149(8) 1.1184(2) 0.0313(4) Uani 1 1 d . . .
H11 H 0.1155 0.2460 1.1867 0.038 Uiso 1 1 calc R . .
C12 C 0.04713(16) 0.31966(7) 1.0191(2) 0.0266(4) Uani 1 1 d . . .
H12 H -0.0427 0.3102 1.0198 0.032 Uiso 1 1 calc R . .
C13 C 0.08283(15) 0.37161(7) 0.9185(2) 0.0229(4) Uani 1 1 d . . .
H13 H 0.0177 0.3972 0.8487 0.027 Uiso 1 1 calc R . .
C14 C 0.30481(14) 0.63399(7) 0.6180(2) 0.0216(4) Uani 1 1 d . . .
C15 C 0.42882(15) 0.63028(7) 0.5569(2) 0.0251(4) Uani 1 1 d . . .
H15 H 0.4933 0.6049 0.6288 0.030 Uiso 1 1 calc R . .
C16 C 0.45891(15) 0.66344(7) 0.3915(2) 0.0280(4) Uani 1 1 d . . .
H16 H 0.5439 0.6606 0.3512 0.034 Uiso 1 1 calc R . .
C17 C 0.36624(16) 0.70054(8) 0.2852(2) 0.0288(4) Uani 1 1 d . . .
H17 H 0.3874 0.7236 0.1731 0.035 Uiso 1 1 calc R . .
C18 C 0.24238(16) 0.70374(7) 0.3439(2) 0.0272(4) Uani 1 1 d . . .
H18 H 0.1780 0.7290 0.2711 0.033 Uiso 1 1 calc R . .
C19 C 0.21160(15) 0.67057(7) 0.5073(2) 0.0252(4) Uani 1 1 d . . .
H19 H 0.1258 0.6727 0.5446 0.030 Uiso 1 1 calc R . .

loop_
_atom_site_aniso_label
_atom_site_aniso_U_11
_atom_site_aniso_U_22
_atom_site_aniso_U_33
_atom_site_aniso_U_23
_atom_site_aniso_U_13
_atom_site_aniso_U_12
O1 0.0285(6) 0.0221(6) 0.0238(6) 0.0039(5) -0.0004(5) -0.0046(5)
O2 0.0305(6) 0.0235(7) 0.0227(6) 0.0058(5) -0.0011(5) -0.0035(5)
N1 0.0280(7) 0.0176(7) 0.0169(7) -0.0003(5) 0.0031(5) 0.0001(6)
C1 0.0194(8) 0.0187(9) 0.0236(8) 0.0019(7) 0.0042(6) -0.0034(6)
C2 0.0246(8) 0.0179(8) 0.0238(8) 0.0014(7) 0.0069(7) 0.0003(6)
C3 0.0281(8) 0.0186(8) 0.0194(8) 0.0002(7) 0.0068(7) -0.0027(7)
C4 0.0200(8) 0.0204(9) 0.0194(8) 0.0001(7) 0.0008(6) 0.0003(6)
C5 0.0395(10) 0.0251(9) 0.0210(8) -0.0044(7) 0.0022(7) 0.0020(7)
C6 0.0371(9) 0.0229(9) 0.0206(8) 0.0017(7) 0.0027(7) -0.0053(7)
C7 0.0262(8) 0.0159(8) 0.0246(8) -0.0007(7) 0.0014(7) 0.0010(6)
C8 0.0284(8) 0.0166(8) 0.0153(7) -0.0025(6) 0.0032(7) 0.0003(7)
C9 0.0299(9) 0.0226(9) 0.0221(8) -0.0028(7) 0.0025(7) 0.0054(7)
C10 0.0446(10) 0.0212(9) 0.0246(9) -0.0001(7) -0.0004(8) 0.0079(8)
C11 0.0576(11) 0.0156(9) 0.0216(9) -0.0004(7) 0.0083(8) -0.0057(8)
C12 0.0354(9) 0.0199(9) 0.0254(8) -0.0043(7) 0.0077(7) -0.0054(7)
C13 0.0284(9) 0.0183(9) 0.0216(8) -0.0037(7) 0.0017(7) 0.0018(7)
C14 0.0282(9) 0.0125(8) 0.0239(8) -0.0040(7) 0.0022(7) -0.0051(7)
C15 0.0297(9) 0.0201(9) 0.0251(8) 0.0008(7) 0.0014(7) 0.0013(7)
C16 0.0309(9) 0.0264(10) 0.0273(9) 0.0018(8) 0.0062(7) -0.0015(7)
C17 0.0432(10) 0.0204(9) 0.0229(8) 0.0009(7) 0.0041(8) -0.0072(8)
C18 0.0319(9) 0.0171(9) 0.0306(9) 0.0021(7) -0.0044(7) -0.0006(7)
C19 0.0257(8) 0.0178(9) 0.0317(9) -0.0013(7) 0.0020(7) -0.0020(7)

loop_
_atom_type_symbol
_atom_type_description
_atom_type_scat_dispersion_real
_atom_type_scat_dispersion_imag
_atom_type_scat_source
C C 0.0033 0.0016 'International Tables Vol C Tables 4.2.6.8 and 6.1.1.4'
H H 0.0000 0.0000 'International Tables Vol C Tables 4.2.6.8 and 6.1.1.4'
N N 0.0061 0.0033 'International Tables Vol C Tables 4.2.6.8 and 6.1.1.4'
O O 0.0106 0.0060 'International Tables Vol C Tables 4.2.6.8 and 6.1.1.4'

loop_
_geom_angle_atom_site_label_1
_geom_angle_atom_site_label_2
_geom_angle_atom_site_label_3
_geom_angle
_geom_angle_site_symmetry_1
_geom_angle_site_symmetry_3
C7 O1 C6 104.28(11) . .
C1 N1 C5 122.28(12) . .
C1 N1 C4 114.68(12) . .
C5 N1 C4 122.46(12) . .
O2 C1 N1 124.87(14) . .
O2 C1 C2 126.78(14) . .
N1 C1 C2 108.33(12) . .
C1 C2 C3 105.77(12) . .
C1 C2 C7 116.15(13) . .
C3 C2 C7 102.91(11) . .
C1 C2 H2 110.5 . .
C3 C2 H2 110.5 . .
C7 C2 H2 110.5 . .
C6 C3 C2 103.79(12) . .
C6 C3 C4 113.00(13) . .
C2 C3 C4 105.02(11) . .
C6 C3 H3 111.5 . .
C2 C3 H3 111.5 . .
C4 C3 H3 111.5 . .
N1 C4 C8 113.87(12) . .
N1 C4 C3 104.08(11) . .
C8 C4 C3 113.11(12) . .
N1 C4 H4 108.5 . .
C8 C4 H4 108.5 . .
C3 C4 H4 108.5 . .
N1 C5 H5A 109.5 . .
N1 C5 H5B 109.5 . .
H5A C5 H5B 109.5 . .
N1 C5 H5C 109.5 . .
H5A C5 H5C 109.5 . .
H5B C5 H5C 109.5 . .
O1 C6 C3 103.88(11) . .
O1 C6 H6A 111.0 . .
C3 C6 H6A 111.0 . .
O1 C6 H6B 111.0 . .
C3 C6 H6B 111.0 . .
H6A C6 H6B 109.0 . .
O1 C7 C14 111.43(12) . .
O1 C7 C2 104.82(11) . .
C14 C7 C2 117.83(11) . .
O1 C7 H7 107.4 . .
C14 C7 H7 107.4 . .
C2 C7 H7 107.4 . .
C9 C8 C13 119.21(15) . .
C9 C8 C4 119.60(13) . .
C13 C8 C4 121.04(13) . .
C8 C9 C10 120.65(15) . .
C8 C9 H9 119.7 . .
C10 C9 H9 119.7 . .
C11 C10 C9 119.84(15) . .
C11 C10 H10 120.1 . .
C9 C10 H10 120.1 . .
C10 C11 C12 119.78(16) . .
C10 C11 H11 120.1 . .
C12 C11 H11 120.1 . .
C11 C12 C13 120.73(15) . .
C11 C12 H12 119.6 . .
C13 C12 H12 119.6 . .
C12 C13 C8 119.78(14) . .
C12 C13 H13 120.1 . .
C8 C13 H13 120.1 . .
C19 C14 C15 118.50(15) . .
C19 C14 C7 119.52(14) . .
C15 C14 C7 121.94(13) . .
C16 C15 C14 120.42(14) . .
C16 C15 H15 119.8 . .
C14 C15 H15 119.8 . .
C17 C16 C15 120.51(15) . .
C17 C16 H16 119.7 . .
C15 C16 H16 119.7 . .
C16 C17 C18 119.25(15) . .
C16 C17 H17 120.4 . .
C18 C17 H17 120.4 . .
C19 C18 C17 120.52(15) . .
C19 C18 H18 119.7 . .
C17 C18 H18 119.7 . .
C18 C19 C14 120.78(15) . .
C18 C19 H19 119.6 . .
C14 C19 H19 119.6 . .

loop_
_geom_bond_atom_site_label_1
_geom_bond_atom_site_label_2
_geom_bond_distance
_geom_bond_site_symmetry_2
O1 C7 1.4259(17) .
O1 C6 1.4387(18) .
O2 C1 1.2291(17) .
N1 C1 1.3585(19) .
N1 C5 1.4413(19) .
N1 C4 1.4571(18) .
C1 C2 1.515(2) .
C2 C3 1.545(2) .
C2 C7 1.559(2) .
C2 H2 1.0000 .
C3 C6 1.521(2) .
C3 C4 1.548(2) .
C3 H3 1.0000 .
C4 C8 1.514(2) .
C4 H4 1.0000 .
C5 H5A 0.9800 .
C5 H5B 0.9800 .
C5 H5C 0.9800 .
C6 H6A 0.9900 .
C6 H6B 0.9900 .
C7 C14 1.503(2) .
C7 H7 1.0000 .
C8 C9 1.387(2) .
C8 C13 1.393(2) .
C9 C10 1.393(2) .
C9 H9 0.9500 .
C10 C11 1.380(2) .
C10 H10 0.9500 .
C11 C12 1.383(2) .
C11 H11 0.9500 .
C12 C13 1.388(2) .
C12 H12 0.9500 .
C13 H13 0.9500 .
C14 C19 1.392(2) .
C14 C15 1.392(2) .
C15 C16 1.388(2) .
C15 H15 0.9500 .
C16 C17 1.382(2) .
C16 H16 0.9500 .
C17 C18 1.383(2) .
C17 H17 0.9500 .
C18 C19 1.379(2) .
C18 H18 0.9500 .
C19 H19 0.9500 .
